data_2214200
loop_
_publ_author_name
'Li-Zhong Li'
'Li-Hua Wang'

_publ_section_title
;
 Bis[2,4-dibromo-6-(cyclopropyliminomethyl)phenolato]nickel(II)
;
_journal_coeditor_code GK2080
_journal_issue 7
_journal_name_full 'Acta Crystallographica Section E'
_journal_page_first m1791
_journal_page_last m1791
_journal_paper_doi 10.1107/S160053680702689X
_journal_volume 63
_journal_year 2007
_chemical_formula_iupac '[Ni (C10 H8 Br2 N O)2]'
_chemical_formula_moiety 'C20 H16 Br4 N2 Ni O2'
_chemical_formula_sum 'C20 H16 Br4 N2 Ni O2'
_chemical_formula_weight 694.70
_chemical_name_systematic
;
Bis(2,4-dibromo-6-cyclopropyliminomethylphenolato)nickel(II)
;
_space_group_IT_number 14
_symmetry_cell_setting monoclinic
_symmetry_space_group_name_Hall '-P 2ybc'
_symmetry_space_group_name_H-M 'P 1 21/c 1'
_atom_sites_solution_hydrogens geom
_atom_sites_solution_primary direct
_atom_sites_solution_secondary difmap
_audit_creation_method SHELXL-97
_cell_angle_alpha 90.00
_cell_angle_beta 94.62(3)
_cell_angle_gamma 90.00
_cell_formula_units_Z 2
_cell_length_a 8.0170(16)
_cell_length_b 9.2420(18)
_cell_length_c 14.088(3)
_cell_measurement_reflns_used 1834
_cell_measurement_temperature 298(2)
_cell_measurement_theta_max 25.3
_cell_measurement_theta_min 2.5
_cell_volume 1040.4(4)
_computing_cell_refinement 'SAINT (Bruker, 1998)'
_computing_data_collection 'SMART (Bruker, 1998)'
_computing_data_reduction SAINT
_computing_molecular_graphics 'SHELXTL (Sheldrick, 1997b)'
_computing_publication_material SHELXTL
_computing_structure_refinement 'SHELXL97 (Sheldrick, 1997a)'
_computing_structure_solution 'SHELXS97 (Sheldrick, 1997a)'
_diffrn_ambient_temperature 298(2)
_diffrn_measured_fraction_theta_full 0.990
_diffrn_measured_fraction_theta_max 0.990
_diffrn_measurement_device_type 'Bruker SMART CCD area-detector'
_diffrn_measurement_method '\w scan'
_diffrn_radiation_monochromator graphite
_diffrn_radiation_source 'fine-focus sealed tube'
_diffrn_radiation_type MoK\a
_diffrn_radiation_wavelength 0.71073
_diffrn_reflns_av_R_equivalents 0.0413
_diffrn_reflns_av_sigmaI/netI 0.0443
_diffrn_reflns_limit_h_max 10
_diffrn_reflns_limit_h_min -10
_diffrn_reflns_limit_k_max 11
_diffrn_reflns_limit_k_min -12
_diffrn_reflns_limit_l_max 17
_diffrn_reflns_limit_l_min -18
_diffrn_reflns_number 8738
_diffrn_reflns_theta_full 27.49
_diffrn_reflns_theta_max 27.49
_diffrn_reflns_theta_min 2.55
_diffrn_standards_number 0
_exptl_absorpt_coefficient_mu 8.634
_exptl_absorpt_correction_T_max 0.2407
_exptl_absorpt_correction_T_min 0.1521
_exptl_absorpt_correction_type multi-scan
_exptl_absorpt_process_details '(SADABS; Sheldrick, 1996)'
_exptl_crystal_colour red
_exptl_crystal_density_diffrn 2.217
_exptl_crystal_density_method 'not measured'
_exptl_crystal_description block
_exptl_crystal_F_000 668
_exptl_crystal_size_max 0.23
_exptl_crystal_size_mid 0.20
_exptl_crystal_size_min 0.17
_refine_diff_density_max 0.510
_refine_diff_density_min -0.557
_refine_ls_extinction_method none
_refine_ls_goodness_of_fit_ref 1.018
_refine_ls_hydrogen_treatment constr
_refine_ls_matrix_type full
_refine_ls_number_parameters 133
_refine_ls_number_reflns 2362
_refine_ls_number_restraints 0
_refine_ls_restrained_S_all 1.018
_refine_ls_R_factor_all 0.0542
_refine_ls_R_factor_gt 0.0362
_refine_ls_shift/su_max 0.000
_refine_ls_shift/su_mean 0.000
_refine_ls_structure_factor_coef Fsqd
_refine_ls_weighting_details 'calc w=1/[\s^2^(Fo^2^)+(0.0393P)^2^] where P=(Fo^2^+2Fc^2^)/3'
_refine_ls_weighting_scheme calc
_refine_ls_wR_factor_gt 0.0766
_refine_ls_wR_factor_ref 0.0837
_reflns_number_gt 1801
_reflns_number_total 2362
_reflns_threshold_expression >2sigma(I)
_cod_data_source_file gk2080.cif
_cod_data_source_block I
_cod_original_sg_symbol_H-M P21/c
_cod_database_code 2214200
_cod_database_fobs_code 2214200

loop_
_symmetry_equiv_pos_as_xyz
'x, y, z'
'-x, y+1/2, -z+1/2'
'-x, -y, -z'
'x, -y-1/2, z-1/2'

loop_
_atom_site_type_symbol
_atom_site_label
_atom_site_fract_x
_atom_site_fract_y
_atom_site_fract_z
_atom_site_U_iso_or_equiv
_atom_site_adp_type
_atom_site_calc_flag
_atom_site_refinement_flags
_atom_site_occupancy
Ni Ni1 0.5000 0.0000 0.5000 0.02886(18) Uani d S 1
Br Br1 0.91324(5) -0.02357(5) 0.26991(3) 0.04253(15) Uani d . 1
Br Br2 1.30178(6) 0.38800(5) 0.48338(3) 0.05101(16) Uani d . 1
O O1 0.6838(3) 0.0172(3) 0.43016(19) 0.0342(6) Uani d . 1
N N1 0.6038(4) 0.1142(3) 0.6033(2) 0.0283(7) Uani d . 1
C C1 0.8438(5) 0.1940(4) 0.5221(3) 0.0298(8) Uani d . 1
C C2 0.8144(5) 0.0988(4) 0.4431(3) 0.0292(8) Uani d . 1
C C3 0.9399(5) 0.0995(4) 0.3777(3) 0.0294(8) Uani d . 1
C C4 1.0802(5) 0.1830(4) 0.3890(3) 0.0327(9) Uani d . 1
H H4 1.1601 0.1782 0.3448 0.039 Uiso calc R 1
C C5 1.1037(5) 0.2754(4) 0.4667(3) 0.0335(9) Uani d . 1
C C6 0.9869(5) 0.2807(4) 0.5324(3) 0.0357(9) Uani d . 1
H H6 1.0030 0.3426 0.5844 0.043 Uiso calc R 1
C C7 0.7349(5) 0.1926(4) 0.5975(3) 0.0323(9) Uani d . 1
H H7 0.7619 0.2553 0.6481 0.039 Uiso calc R 1
C C8 0.5247(5) 0.1218(4) 0.6926(3) 0.0327(9) Uani d . 1
H H8 0.4104 0.1602 0.6872 0.039 Uiso calc R 1
C C9 0.5548(6) 0.0033(5) 0.7635(3) 0.0435(11) Uani d . 1
H H9A 0.6342 -0.0716 0.7498 0.052 Uiso calc R 1
H H9B 0.4606 -0.0298 0.7968 0.052 Uiso calc R 1
C C10 0.6219(5) 0.1516(5) 0.7862(3) 0.0431(11) Uani d . 1
H H10A 0.7417 0.1664 0.7860 0.052 Uiso calc R 1
H H10B 0.5680 0.2082 0.8330 0.052 Uiso calc R 1

loop_
_atom_site_aniso_label
_atom_site_aniso_U_11
_atom_site_aniso_U_22
_atom_site_aniso_U_33
_atom_site_aniso_U_12
_atom_site_aniso_U_13
_atom_site_aniso_U_23
Ni1 0.0286(4) 0.0337(4) 0.0244(4) -0.0010(3) 0.0028(3) -0.0023(3)
Br1 0.0411(3) 0.0576(3) 0.0295(2) 0.0009(2) 0.00693(18) -0.00779(19)
Br2 0.0382(3) 0.0608(3) 0.0544(3) -0.0152(2) 0.0063(2) 0.0010(2)
O1 0.0311(15) 0.0441(17) 0.0282(15) -0.0076(13) 0.0066(12) -0.0065(12)
N1 0.0308(18) 0.0289(17) 0.0258(16) -0.0011(14) 0.0059(13) -0.0026(13)
C1 0.031(2) 0.029(2) 0.030(2) 0.0037(17) 0.0048(16) 0.0030(16)
C2 0.031(2) 0.033(2) 0.0234(19) 0.0064(17) 0.0015(15) 0.0053(16)
C3 0.032(2) 0.035(2) 0.0219(19) 0.0047(17) 0.0021(15) -0.0017(15)
C4 0.026(2) 0.043(2) 0.030(2) 0.0045(18) 0.0067(16) 0.0054(17)
C5 0.028(2) 0.035(2) 0.037(2) -0.0020(17) 0.0028(17) 0.0078(18)
C6 0.039(2) 0.038(2) 0.030(2) -0.0029(19) 0.0013(17) -0.0016(17)
C7 0.037(2) 0.034(2) 0.0257(19) 0.0017(18) 0.0021(16) -0.0052(16)
C8 0.035(2) 0.039(2) 0.025(2) -0.0066(18) 0.0084(17) -0.0064(16)
C9 0.048(3) 0.050(3) 0.033(2) 0.002(2) 0.012(2) -0.0020(19)
C10 0.042(3) 0.057(3) 0.032(2) -0.011(2) 0.0080(19) -0.009(2)

loop_
_atom_type_symbol
_atom_type_description
_atom_type_scat_dispersion_real
_atom_type_scat_dispersion_imag
_atom_type_scat_source
C C 0.0033 0.0016 'International Tables Vol C Tables 4.2.6.8 and 6.1.1.4'
H H 0.0000 0.0000 'International Tables Vol C Tables 4.2.6.8 and 6.1.1.4'
N N 0.0061 0.0033 'International Tables Vol C Tables 4.2.6.8 and 6.1.1.4'
O O 0.0106 0.0060 'International Tables Vol C Tables 4.2.6.8 and 6.1.1.4'
Ni Ni 0.3393 1.1124 'International Tables Vol C Tables 4.2.6.8 and 6.1.1.4'
Br Br -0.2901 2.4595 'International Tables Vol C Tables 4.2.6.8 and 6.1.1.4'

loop_
_geom_angle_atom_site_label_1
_geom_angle_atom_site_label_2
_geom_angle_atom_site_label_3
_geom_angle_site_symmetry_1
_geom_angle_site_symmetry_3
_geom_angle
_geom_angle_publ_flag
O1 Ni1 O1 . 3_656 180.0 y
O1 Ni1 N1 . 3_656 87.67(12) y
O1 Ni1 N1 3_656 3_656 92.33(12) ?
O1 Ni1 N1 . . 92.33(12) y
O1 Ni1 N1 3_656 . 87.67(12) ?
N1 Ni1 N1 3_656 . 180.0 ?
C2 O1 Ni1 . . 130.5(2) ?
C7 N1 C8 . . 116.3(3) ?
C7 N1 Ni1 . . 124.5(3) ?
C8 N1 Ni1 . . 119.1(2) ?
C6 C1 C2 . . 121.3(4) ?
C6 C1 C7 . . 118.2(4) ?
C2 C1 C7 . . 120.2(3) ?
O1 C2 C3 . . 121.4(3) ?
O1 C2 C1 . . 123.6(3) ?
C3 C2 C1 . . 115.1(3) ?
C4 C3 C2 . . 123.3(3) ?
C4 C3 Br1 . . 118.2(3) ?
C2 C3 Br1 . . 118.5(3) ?
C3 C4 C5 . . 119.9(3) ?
C3 C4 H4 . . 120.1 ?
C5 C4 H4 . . 120.1 ?
C6 C5 C4 . . 119.9(4) ?
C6 C5 Br2 . . 120.5(3) ?
C4 C5 Br2 . . 119.6(3) ?
C5 C6 C1 . . 120.6(4) ?
C5 C6 H6 . . 119.7 ?
C1 C6 H6 . . 119.7 ?
N1 C7 C1 . . 127.2(3) ?
N1 C7 H7 . . 116.4 ?
C1 C7 H7 . . 116.4 ?
N1 C8 C9 . . 119.1(3) ?
N1 C8 C10 . . 122.4(3) ?
C9 C8 C10 . . 60.1(3) ?
N1 C8 H8 . . 114.8 ?
C9 C8 H8 . . 114.8 ?
C10 C8 H8 . . 114.8 ?
C8 C9 C10 . . 60.4(3) ?
C8 C9 H9A . . 117.7 ?
C10 C9 H9A . . 117.7 ?
C8 C9 H9B . . 117.7 ?
C10 C9 H9B . . 117.7 ?
H9A C9 H9B . . 114.9 ?
C9 C10 C8 . . 59.5(3) ?
C9 C10 H10A . . 117.8 ?
C8 C10 H10A . . 117.8 ?
C9 C10 H10B . . 117.8 ?
C8 C10 H10B . . 117.8 ?
H10A C10 H10B . . 115.0 ?

loop_
_geom_bond_atom_site_label_1
_geom_bond_atom_site_label_2
_geom_bond_site_symmetry_2
_geom_bond_distance
_geom_bond_publ_flag
Ni1 O1 . 1.844(3) y
Ni1 O1 3_656 1.844(3) ?
Ni1 N1 3_656 1.931(3) ?
Ni1 N1 . 1.931(3) y
Br1 C3 . 1.896(4) ?
Br2 C5 . 1.898(4) ?
O1 C2 . 1.291(4) ?
N1 C7 . 1.284(5) ?
N1 C8 . 1.456(5) ?
C1 C6 . 1.398(5) ?
C1 C2 . 1.423(5) ?
C1 C7 . 1.429(5) ?
C2 C3 . 1.418(5) ?
C3 C4 . 1.363(5) ?
C4 C5 . 1.389(5) ?
C4 H4 . 0.9300 ?
C5 C6 . 1.370(5) ?
C6 H6 . 0.9300 ?
C7 H7 . 0.9300 ?
C8 C9 . 1.489(6) ?
C8 C10 . 1.502(5) ?
C8 H8 . 0.9800 ?
C9 C10 . 1.498(6) ?
C9 H9A . 0.9700 ?
C9 H9B . 0.9700 ?
C10 H10A . 0.9700 ?
C10 H10B . 0.9700 ?
